data_7102659
loop_
_publ_author_name
'Avarvari, Narcis'
'Fourmigu\'e, Marc'

_publ_section_title
;
 First cation radical salt of a tetrathiafulvalene-based phosphine
 metal complex.
;
_journal_issue 11
_journal_name_full 'Chemical communications (Cambridge, England)'
_journal_page_first 1300
_journal_page_last 1301
_journal_paper_doi 10.1039/b403168g
_journal_year 2004
_chemical_formula_moiety '(C36 H26 Mo O4 P2 S4)2, Mo6 O19'
_chemical_formula_sum 'C72 H52 Mo8 O27 P4 S8'
_chemical_formula_weight 2497.02
_chemical_name_common '(o-Me2-TTF(PPh2)2(Mo(CO)4)2 Mo6O19'
_chemical_name_systematic
;
?
;
_space_group_IT_number 14
_symmetry_cell_setting monoclinic
_symmetry_space_group_name_Hall '-P 2ybc'
_symmetry_space_group_name_H-M 'P 1 21/c 1'
_atom_sites_solution_hydrogens geom
_atom_sites_solution_primary direct
_atom_sites_solution_secondary difmap
_audit_creation_method SHELXL-97
_cell_angle_alpha 90.00
_cell_angle_beta 91.68(3)
_cell_angle_gamma 90.00
_cell_formula_units_Z 2
_cell_length_a 21.602(4)
_cell_length_b 11.893(2)
_cell_length_c 17.225(3)
_cell_measurement_reflns_used 7998
_cell_measurement_temperature 293(2)
_cell_measurement_theta_max 52.1
_cell_measurement_theta_min 3.3
_cell_volume 4423.4(15)
_computing_cell_refinement 'SELECT, CELL [STOE-IPDS]'
_computing_data_collection 'EXPOSE [STOE-IPDS]'
_computing_data_reduction 'INTEGRATE [STOE-IPDS]'
_computing_structure_refinement 'SHELXL-97 (Sheldrick, 1997)'
_computing_structure_solution 'SHELXS-97 (Sheldrick, 1990)'
_diffrn_ambient_temperature 293(2)
_diffrn_detector_area_resol_mean 6.66
_diffrn_measured_fraction_theta_full 0.984
_diffrn_measured_fraction_theta_max 0.984
_diffrn_measurement_device_type STOE-IPDS
_diffrn_measurement_method 'Rotation, Phi. incr. = 1.1'
_diffrn_radiation_monochromator graphite
_diffrn_radiation_source 'fine-focus sealed tube'
_diffrn_radiation_type MoK\a
_diffrn_radiation_wavelength 0.71073
_diffrn_reflns_av_R_equivalents 0.0768
_diffrn_reflns_av_sigmaI/netI 0.0398
_diffrn_reflns_limit_h_max 26
_diffrn_reflns_limit_h_min -26
_diffrn_reflns_limit_k_max 14
_diffrn_reflns_limit_k_min 0
_diffrn_reflns_limit_l_max 21
_diffrn_reflns_limit_l_min 0
_diffrn_reflns_number 36239
_diffrn_reflns_theta_full 25.86
_diffrn_reflns_theta_max 25.86
_diffrn_reflns_theta_min 2.08
_exptl_absorpt_coefficient_mu 1.430
_exptl_absorpt_correction_T_max 0.8683
_exptl_absorpt_correction_T_min 0.3813
_exptl_absorpt_correction_type numerical
_exptl_absorpt_process_details 'FACEIT, Stoe-IPDS'
_exptl_crystal_colour black
_exptl_crystal_density_diffrn 1.875
_exptl_crystal_density_meas ?
_exptl_crystal_density_method .
_exptl_crystal_description plate
_exptl_crystal_F_000 2448
_exptl_crystal_size_max 0.8
_exptl_crystal_size_mid 0.54
_exptl_crystal_size_min 0.1
_refine_diff_density_max 0.879
_refine_diff_density_min -0.652
_refine_diff_density_rms 0.090
_refine_ls_extinction_method none
_refine_ls_goodness_of_fit_ref 0.913
_refine_ls_hydrogen_treatment constr
_refine_ls_matrix_type full
_refine_ls_number_parameters 538
_refine_ls_number_reflns 8433
_refine_ls_number_restraints 0
_refine_ls_restrained_S_all 0.913
_refine_ls_R_factor_all 0.0522
_refine_ls_R_factor_gt 0.0324
_refine_ls_shift/su_max 0.003
_refine_ls_shift/su_mean 0.000
_refine_ls_structure_factor_coef Fsqd
_refine_ls_weighting_details 'calc w=1/[\s^2^(Fo^2^)+(0.0436P)^2^+0.0000P] where P=(Fo^2^+2Fc^2^)/3'
_refine_ls_weighting_scheme calc
_refine_ls_wR_factor_gt 0.0695
_refine_ls_wR_factor_ref 0.0738
_reflns_number_gt 6088
_reflns_number_total 8433
_reflns_threshold_expression >2sigma(I)
_cod_data_source_file b403168g.txt
_cod_data_source_block nas1merge
_cod_original_sg_symbol_H-M P2(1)/c
_cod_database_code 7102659

loop_
_symmetry_equiv_pos_as_xyz
'x, y, z'
'-x, y+1/2, -z+1/2'
'-x, -y, -z'
'x, -y-1/2, z-1/2'

loop_
_atom_site_label
_atom_site_type_symbol
_atom_site_fract_x
_atom_site_fract_y
_atom_site_fract_z
_atom_site_U_iso_or_equiv
_atom_site_adp_type
_atom_site_occupancy
_atom_site_symmetry_multiplicity
_atom_site_calc_flag
_atom_site_refinement_flags
Mo1 Mo 0.117168(17) 0.51556(3) 0.63392(2) 0.04457(10) Uani 1 1 d .
S1 S 0.31953(4) 0.31899(8) 0.71751(6) 0.0361(2) Uani 1 1 d .
S2 S 0.31772(4) 0.52797(8) 0.80557(6) 0.0355(2) Uani 1 1 d .
S3 S 0.46475(4) 0.29256(7) 0.75507(6) 0.0332(2) Uani 1 1 d .
S4 S 0.46225(5) 0.48254(8) 0.85846(6) 0.0401(2) Uani 1 1 d .
P1 P 0.18646(5) 0.35290(8) 0.64914(6) 0.0334(2) Uani 1 1 d .
P2 P 0.18201(5) 0.58595(8) 0.74506(6) 0.0344(2) Uani 1 1 d .
O1 O 0.1927(3) 0.6357(4) 0.5027(3) 0.141(3) Uani 1 1 d .
O2 O 0.0439(3) 0.3912(5) 0.5003(4) 0.174(3) Uani 1 1 d .
O3 O 0.0340(2) 0.7330(4) 0.6324(3) 0.1048(15) Uani 1 1 d .
O4 O 0.0276(2) 0.3963(4) 0.7507(4) 0.121(2) Uani 1 1 d .
C1 C 0.25172(16) 0.3969(3) 0.7125(2) 0.0291(8) Uani 1 1 d .
C2 C 0.25030(16) 0.4935(3) 0.7526(2) 0.0298(8) Uani 1 1 d .
C3 C 0.35985(17) 0.4119(3) 0.7761(2) 0.0313(8) Uani 1 1 d .
C4 C 0.42212(17) 0.3966(3) 0.7955(2) 0.0300(8) Uani 1 1 d .
C5 C 0.53439(17) 0.3291(3) 0.7995(2) 0.0334(8) Uani 1 1 d .
C6 C 0.53335(17) 0.4171(3) 0.8488(2) 0.0364(9) Uani 1 1 d .
C7 C 0.58988(18) 0.2626(3) 0.7779(3) 0.0398(9) Uani 1 1 d .
H7A H 0.5776 0.2048 0.7417 0.060 Uiso 1 1 calc R
H7B H 0.6083 0.2289 0.8236 0.060 Uiso 1 1 calc R
H7C H 0.6194 0.3114 0.7545 0.060 Uiso 1 1 calc R
C8 C 0.5873(2) 0.4622(4) 0.8945(3) 0.0571(12) Uani 1 1 d .
H8A H 0.5743 0.5249 0.9250 0.086 Uiso 1 1 calc R
H8B H 0.6186 0.4862 0.8597 0.086 Uiso 1 1 calc R
H8C H 0.6038 0.4045 0.9281 0.086 Uiso 1 1 calc R
C9 C 0.1668(3) 0.5912(5) 0.5513(3) 0.0818(19) Uani 1 1 d .
C10 C 0.0695(3) 0.4402(6) 0.5484(4) 0.095(2) Uani 1 1 d .
C11 C 0.0637(3) 0.6537(4) 0.6328(3) 0.0658(14) Uani 1 1 d .
C12 C 0.0598(2) 0.4399(4) 0.7101(4) 0.0702(16) Uani 1 1 d .
C13 C 0.22905(17) 0.2873(3) 0.5702(2) 0.0350(9) Uani 1 1 d .
C14 C 0.2499(2) 0.1781(4) 0.5748(3) 0.0556(12) Uani 1 1 d .
H14 H 0.2387 0.1330 0.6162 0.067 Uiso 1 1 calc R
C15 C 0.2873(3) 0.1350(4) 0.5183(3) 0.0676(15) Uani 1 1 d .
H15 H 0.3006 0.0607 0.5214 0.081 Uiso 1 1 calc R
C16 C 0.3048(2) 0.2009(5) 0.4579(3) 0.0662(15) Uani 1 1 d .
H16 H 0.3308 0.1721 0.4207 0.079 Uiso 1 1 calc R
C17 C 0.2842(3) 0.3085(5) 0.4520(3) 0.0685(15) Uani 1 1 d .
H17 H 0.2955 0.3529 0.4103 0.082 Uiso 1 1 calc R
C18 C 0.2465(2) 0.3521(4) 0.5079(3) 0.0532(12) Uani 1 1 d .
H18 H 0.2327 0.4259 0.5036 0.064 Uiso 1 1 calc R
C19 C 0.15554(18) 0.2326(3) 0.7012(3) 0.0392(9) Uani 1 1 d .
C20 C 0.1709(2) 0.2076(4) 0.7771(3) 0.0599(13) Uani 1 1 d .
H20 H 0.2006 0.2504 0.8036 0.072 Uiso 1 1 calc R
C21 C 0.1424(3) 0.1189(5) 0.8150(4) 0.0825(19) Uani 1 1 d .
H21 H 0.1535 0.1030 0.8664 0.099 Uiso 1 1 calc R
C22 C 0.0990(3) 0.0560(5) 0.7778(4) 0.0851(19) Uani 1 1 d .
H22 H 0.0802 -0.0031 0.8035 0.102 Uiso 1 1 calc R
C23 C 0.0828(3) 0.0795(5) 0.7023(4) 0.0820(18) Uani 1 1 d .
H23 H 0.0530 0.0358 0.6764 0.098 Uiso 1 1 calc R
C24 C 0.1104(2) 0.1683(4) 0.6641(3) 0.0617(13) Uani 1 1 d .
H24 H 0.0983 0.1846 0.6130 0.074 Uiso 1 1 calc R
C25 C 0.1473(2) 0.5772(4) 0.8403(3) 0.0459(10) Uani 1 1 d .
C26 C 0.1030(3) 0.6563(5) 0.8584(3) 0.0757(17) Uani 1 1 d .
H26 H 0.0935 0.7138 0.8235 0.091 Uiso 1 1 calc R
C27 C 0.0730(3) 0.6507(7) 0.9276(4) 0.099(2) Uani 1 1 d .
H27 H 0.0430 0.7039 0.9388 0.119 Uiso 1 1 calc R
C28 C 0.0870(4) 0.5680(8) 0.9795(4) 0.119(3) Uani 1 1 d .
H28 H 0.0668 0.5648 1.0264 0.143 Uiso 1 1 calc R
C29 C 0.1300(4) 0.4908(8) 0.9628(5) 0.150(4) Uani 1 1 d .
H29 H 0.1393 0.4337 0.9981 0.179 Uiso 1 1 calc R
C30 C 0.1606(3) 0.4958(6) 0.8931(4) 0.095(2) Uani 1 1 d .
H30 H 0.1908 0.4425 0.8826 0.113 Uiso 1 1 calc R
C31 C 0.21625(19) 0.7264(3) 0.7488(3) 0.0415(10) Uani 1 1 d .
C32 C 0.2164(3) 0.7911(4) 0.6822(3) 0.0654(14) Uani 1 1 d .
H32 H 0.1989 0.7626 0.6362 0.078 Uiso 1 1 calc R
C33 C 0.2421(3) 0.8976(5) 0.6829(4) 0.087(2) Uani 1 1 d .
H33 H 0.2424 0.9398 0.6375 0.105 Uiso 1 1 calc R
C34 C 0.2668(3) 0.9403(4) 0.7494(5) 0.084(2) Uani 1 1 d .
H34 H 0.2836 1.0124 0.7497 0.100 Uiso 1 1 calc R
C35 C 0.2674(2) 0.8786(5) 0.8164(4) 0.0761(18) Uani 1 1 d .
H35 H 0.2849 0.9083 0.8620 0.091 Uiso 1 1 calc R
C36 C 0.2417(2) 0.7714(4) 0.8162(3) 0.0583(13) Uani 1 1 d .
H36 H 0.2418 0.7297 0.8619 0.070 Uiso 1 1 calc R
Mo2 Mo 0.445894(16) 0.47883(3) 0.382600(19) 0.03392(9) Uani 1 1 d .
Mo3 Mo 0.592845(16) 0.47536(3) 0.43738(2) 0.03480(9) Uani 1 1 d .
Mo4 Mo 0.493901(17) 0.30775(3) 0.52064(2) 0.03499(9) Uani 1 1 d .
O5 O 0.52769(12) 0.4614(2) 0.35300(15) 0.0367(6) Uani 1 1 d .
O6 O 0.45904(13) 0.6386(2) 0.38984(15) 0.0368(6) Uani 1 1 d .
O7 O 0.38057(12) 0.5068(2) 0.45922(15) 0.0368(6) Uani 1 1 d .
O8 O 0.44747(12) 0.32831(19) 0.42492(15) 0.0362(6) Uani 1 1 d .
O9 O 0.56738(12) 0.32256(19) 0.46238(15) 0.0363(6) Uani 1 1 d .
O10 O 0.57857(12) 0.6328(2) 0.42779(15) 0.0363(6) Uani 1 1 d .
O11 O 0.40354(14) 0.4625(2) 0.29960(16) 0.0467(7) Uani 1 1 d .
O12 O 0.65817(13) 0.4539(2) 0.38859(17) 0.0471(7) Uani 1 1 d .
O13 O 0.48896(15) 0.1685(2) 0.53573(17) 0.0485(7) Uani 1 1 d .
O14 O 0.5000 0.5000 0.5000 0.0278(8) Uani 1 2 d S

loop_
_atom_site_aniso_label
_atom_site_aniso_U_11
_atom_site_aniso_U_22
_atom_site_aniso_U_33
_atom_site_aniso_U_23
_atom_site_aniso_U_13
_atom_site_aniso_U_12
Mo1 0.0385(2) 0.0481(2) 0.0465(2) -0.00356(17) -0.01059(17) 0.01215(16)
S1 0.0260(5) 0.0367(5) 0.0454(6) -0.0059(4) -0.0018(4) 0.0014(4)
S2 0.0295(5) 0.0376(5) 0.0392(6) -0.0059(4) -0.0006(4) -0.0015(4)
S3 0.0321(5) 0.0347(4) 0.0330(5) 0.0001(4) 0.0018(4) -0.0003(4)
S4 0.0304(5) 0.0471(5) 0.0424(6) -0.0117(5) -0.0034(4) 0.0029(4)
P1 0.0269(5) 0.0373(5) 0.0358(6) -0.0019(4) -0.0017(4) 0.0005(4)
P2 0.0308(5) 0.0359(5) 0.0367(6) 0.0003(4) 0.0027(5) 0.0035(4)
O1 0.245(7) 0.093(3) 0.089(4) 0.041(3) 0.074(4) 0.037(4)
O2 0.168(6) 0.164(5) 0.183(6) -0.096(5) -0.121(5) 0.053(4)
O3 0.106(4) 0.082(3) 0.126(4) -0.003(3) -0.006(3) 0.049(3)
O4 0.066(3) 0.097(3) 0.203(6) 0.026(3) 0.072(4) 0.006(2)
C1 0.0247(19) 0.0334(18) 0.029(2) 0.0016(15) 0.0018(16) -0.0017(14)
C2 0.0249(18) 0.0354(19) 0.029(2) 0.0041(15) 0.0031(15) -0.0007(14)
C3 0.032(2) 0.0353(19) 0.027(2) 0.0039(15) 0.0025(16) -0.0025(15)
C4 0.030(2) 0.0352(18) 0.025(2) 0.0043(15) 0.0023(16) -0.0020(15)
C5 0.028(2) 0.040(2) 0.031(2) 0.0086(16) -0.0001(17) 0.0009(15)
C6 0.023(2) 0.049(2) 0.037(2) 0.0040(18) -0.0004(17) -0.0009(16)
C7 0.031(2) 0.042(2) 0.046(3) 0.0072(18) 0.0054(19) 0.0045(17)
C8 0.034(2) 0.072(3) 0.066(3) -0.016(3) -0.008(2) 0.004(2)
C9 0.127(6) 0.066(3) 0.053(4) 0.007(3) 0.012(4) 0.034(3)
C10 0.093(5) 0.090(4) 0.098(5) -0.039(4) -0.054(4) 0.036(4)
C11 0.064(3) 0.065(3) 0.067(4) -0.003(3) -0.016(3) 0.024(3)
C12 0.037(3) 0.061(3) 0.114(5) -0.006(3) 0.017(3) 0.013(2)
C13 0.030(2) 0.040(2) 0.035(2) -0.0100(17) -0.0007(17) -0.0026(16)
C14 0.066(3) 0.055(3) 0.047(3) 0.002(2) 0.010(2) 0.017(2)
C15 0.068(4) 0.066(3) 0.069(4) -0.012(3) 0.004(3) 0.024(3)
C16 0.050(3) 0.090(4) 0.060(4) -0.033(3) 0.015(3) -0.010(3)
C17 0.084(4) 0.069(3) 0.053(3) -0.012(3) 0.025(3) -0.023(3)
C18 0.066(3) 0.044(2) 0.050(3) -0.007(2) 0.013(3) -0.005(2)
C19 0.027(2) 0.047(2) 0.044(3) 0.0029(18) 0.0034(18) -0.0003(17)
C20 0.053(3) 0.069(3) 0.057(3) 0.007(2) -0.001(2) -0.020(2)
C21 0.069(4) 0.103(4) 0.075(4) 0.036(3) -0.001(3) -0.032(3)
C22 0.074(4) 0.082(4) 0.100(5) 0.030(4) 0.006(4) -0.029(3)
C23 0.062(4) 0.077(4) 0.107(5) -0.004(4) 0.002(4) -0.041(3)
C24 0.059(3) 0.066(3) 0.060(3) -0.003(2) -0.003(3) -0.020(2)
C25 0.034(2) 0.067(3) 0.037(3) 0.001(2) 0.0057(19) 0.004(2)
C26 0.075(4) 0.084(4) 0.070(4) 0.002(3) 0.030(3) 0.025(3)
C27 0.071(4) 0.138(6) 0.091(5) -0.028(5) 0.034(4) 0.028(4)
C28 0.095(6) 0.206(9) 0.058(4) 0.017(5) 0.037(4) 0.038(6)
C29 0.148(8) 0.215(10) 0.090(6) 0.079(6) 0.073(6) 0.080(7)
C30 0.090(5) 0.121(5) 0.075(4) 0.044(4) 0.044(4) 0.049(4)
C31 0.036(2) 0.0348(19) 0.054(3) -0.0015(19) 0.006(2) 0.0031(16)
C32 0.075(4) 0.047(3) 0.074(4) 0.009(2) -0.006(3) -0.005(2)
C33 0.099(5) 0.054(3) 0.109(6) 0.023(3) -0.001(4) -0.016(3)
C34 0.064(4) 0.041(3) 0.146(7) -0.006(4) 0.008(4) -0.005(2)
C35 0.054(3) 0.063(3) 0.112(5) -0.032(3) 0.004(3) -0.005(3)
C36 0.053(3) 0.056(3) 0.065(3) -0.012(2) 0.002(3) -0.002(2)
Mo2 0.04059(19) 0.03779(16) 0.02327(18) 0.00231(14) -0.00113(14) 0.00195(14)
Mo3 0.03623(19) 0.03977(17) 0.02884(19) 0.00138(15) 0.00845(15) 0.00194(15)
Mo4 0.0473(2) 0.02575(15) 0.0320(2) 0.00581(13) 0.00327(16) 0.00063(14)
O5 0.0446(16) 0.0389(14) 0.0268(14) 0.0032(11) 0.0058(12) 0.0036(12)
O6 0.0503(17) 0.0332(13) 0.0270(15) 0.0076(11) 0.0030(13) 0.0054(12)
O7 0.0371(15) 0.0418(14) 0.0314(15) 0.0020(11) 0.0005(12) 0.0017(11)
O8 0.0441(16) 0.0337(13) 0.0307(15) -0.0004(11) 0.0007(12) -0.0029(11)
O9 0.0413(16) 0.0329(13) 0.0349(16) 0.0005(11) 0.0068(12) 0.0058(11)
O10 0.0426(16) 0.0342(13) 0.0328(15) 0.0038(11) 0.0105(13) -0.0008(11)
O11 0.0545(19) 0.0540(17) 0.0312(16) -0.0004(13) -0.0076(14) 0.0035(14)
O12 0.0422(17) 0.0551(17) 0.0450(18) -0.0020(13) 0.0176(14) 0.0016(13)
O13 0.065(2) 0.0325(14) 0.0484(19) 0.0088(12) 0.0042(16) 0.0011(13)
O14 0.0340(19) 0.0293(17) 0.0202(18) 0.0021(13) 0.0037(15) 0.0039(14)

loop_
_atom_type_symbol
_atom_type_description
_atom_type_scat_dispersion_real
_atom_type_scat_dispersion_imag
_atom_type_scat_source
C C 0.0033 0.0016 'International Tables Vol C Tables 4.2.6.8 and 6.1.1.4'
H H 0.0000 0.0000 'International Tables Vol C Tables 4.2.6.8 and 6.1.1.4'
O O 0.0106 0.0060 'International Tables Vol C Tables 4.2.6.8 and 6.1.1.4'
P P 0.1023 0.0942 'International Tables Vol C Tables 4.2.6.8 and 6.1.1.4'
S S 0.1246 0.1234 'International Tables Vol C Tables 4.2.6.8 and 6.1.1.4'
Mo Mo -1.6832 0.6857 'International Tables Vol C Tables 4.2.6.8 and 6.1.1.4'

loop_
_geom_angle_atom_site_label_1
_geom_angle_atom_site_label_2
_geom_angle_atom_site_label_3
_geom_angle
_geom_angle_site_symmetry_1
_geom_angle_site_symmetry_3
C10 Mo1 C11 94.4(2) . .
C10 Mo1 C9 87.3(3) . .
C11 Mo1 C9 86.9(2) . .
C10 Mo1 C12 88.1(3) . .
C11 Mo1 C12 90.4(2) . .
C9 Mo1 C12 174.5(3) . .
C10 Mo1 P1 91.40(17) . .
C11 Mo1 P1 173.88(16) . .
C9 Mo1 P1 95.24(16) . .
C12 Mo1 P1 87.90(14) . .
C10 Mo1 P2 172.76(18) . .
C11 Mo1 P2 92.44(16) . .
C9 Mo1 P2 95.4(2) . .
C12 Mo1 P2 89.56(18) . .
P1 Mo1 P2 81.67(4) . .
C3 S1 C1 95.65(18) . .
C3 S2 C2 95.56(17) . .
C4 S3 C5 96.36(18) . .
C4 S4 C6 95.99(19) . .
C19 P1 C1 102.56(18) . .
C19 P1 C13 103.22(18) . .
C1 P1 C13 99.73(17) . .
C19 P1 Mo1 116.06(13) . .
C1 P1 Mo1 107.10(12) . .
C13 P1 Mo1 124.92(14) . .
C25 P2 C31 101.3(2) . .
C25 P2 C2 104.56(18) . .
C31 P2 C2 102.75(17) . .
C25 P2 Mo1 115.86(15) . .
C31 P2 Mo1 123.64(15) . .
C2 P2 Mo1 106.60(13) . .
C2 C1 S1 117.7(3) . .
C2 C1 P1 121.5(3) . .
S1 C1 P1 120.7(2) . .
C1 C2 S2 116.0(3) . .
C1 C2 P2 120.4(3) . .
S2 C2 P2 123.5(2) . .
C4 C3 S1 121.9(3) . .
C4 C3 S2 123.1(3) . .
S1 C3 S2 115.0(2) . .
C3 C4 S3 121.9(3) . .
C3 C4 S4 123.0(3) . .
S3 C4 S4 115.1(2) . .
C6 C5 C7 126.6(4) . .
C6 C5 S3 116.4(3) . .
C7 C5 S3 116.9(3) . .
C5 C6 C8 125.9(4) . .
C5 C6 S4 116.1(3) . .
C8 C6 S4 118.0(3) . .
O1 C9 Mo1 177.0(7) . .
O2 C10 Mo1 176.1(6) . .
O3 C11 Mo1 179.1(5) . .
O4 C12 Mo1 178.3(6) . .
C14 C13 C18 118.4(4) . .
C14 C13 P1 121.9(3) . .
C18 C13 P1 119.4(3) . .
C13 C14 C15 120.4(5) . .
C16 C15 C14 120.3(5) . .
C17 C16 C15 120.0(5) . .
C16 C17 C18 120.1(5) . .
C17 C18 C13 120.8(4) . .
C20 C19 C24 117.9(4) . .
C20 C19 P1 123.8(3) . .
C24 C19 P1 118.0(4) . .
C19 C20 C21 120.9(5) . .
C22 C21 C20 120.6(6) . .
C21 C22 C23 119.6(5) . .
C22 C23 C24 120.3(5) . .
C19 C24 C23 120.6(5) . .
C30 C25 C26 118.0(5) . .
C30 C25 P2 124.1(4) . .
C26 C25 P2 117.9(4) . .
C27 C26 C25 120.6(6) . .
C28 C27 C26 120.3(6) . .
C29 C28 C27 119.7(6) . .
C28 C29 C30 120.4(7) . .
C25 C30 C29 120.9(6) . .
C36 C31 C32 118.3(4) . .
C36 C31 P2 122.4(4) . .
C32 C31 P2 119.3(4) . .
C31 C32 C33 120.8(6) . .
C34 C33 C32 120.1(6) . .
C33 C34 C35 120.5(5) . .
C34 C35 C36 119.8(6) . .
C31 C36 C35 120.5(5) . .
O11 Mo2 O5 104.50(13) . .
O11 Mo2 O6 104.12(12) . .
O5 Mo2 O6 89.33(11) . .
O11 Mo2 O8 102.50(12) . .
O5 Mo2 O8 89.64(11) . .
O6 Mo2 O8 152.75(11) . .
O11 Mo2 O7 101.78(13) . .
O5 Mo2 O7 153.73(11) . .
O6 Mo2 O7 84.16(10) . .
O8 Mo2 O7 84.81(10) . .
O11 Mo2 O14 177.33(10) . .
O5 Mo2 O14 78.07(9) . .
O6 Mo2 O14 76.51(8) . .
O8 Mo2 O14 76.63(8) . .
O7 Mo2 O14 75.67(8) . .
O12 Mo3 O7 104.75(14) . 3_666
O12 Mo3 O10 104.00(12) . .
O7 Mo3 O10 90.88(11) 3_666 .
O12 Mo3 O9 102.41(12) . .
O7 Mo3 O9 88.63(11) 3_666 .
O10 Mo3 O9 152.79(11) . .
O12 Mo3 O5 101.95(13) . .
O7 Mo3 O5 153.20(11) 3_666 .
O10 Mo3 O5 84.84(11) . .
O9 Mo3 O5 83.46(11) . .
O12 Mo3 O14 177.17(11) . .
O7 Mo3 O14 77.78(8) 3_666 .
O10 Mo3 O14 77.08(8) . .
O9 Mo3 O14 76.24(7) . .
O5 Mo3 O14 75.48(7) . .
O13 Mo4 O9 103.28(13) . .
O13 Mo4 O8 102.97(13) . .
O9 Mo4 O8 87.61(12) . .
O13 Mo4 O6 103.68(13) . 3_666
O9 Mo4 O6 87.88(11) . 3_666
O8 Mo4 O6 153.31(10) . 3_666
O13 Mo4 O10 103.34(13) . 3_666
O9 Mo4 O10 153.38(10) . 3_666
O8 Mo4 O10 86.51(11) . 3_666
O6 Mo4 O10 85.84(11) 3_666 3_666
O13 Mo4 O14 179.61(11) . .
O9 Mo4 O14 77.10(7) . .
O8 Mo4 O14 76.90(7) . .
O6 Mo4 O14 76.44(7) 3_666 .
O10 Mo4 O14 76.28(7) 3_666 .
Mo2 O5 Mo3 116.38(13) . .
Mo2 O6 Mo4 116.82(12) . 3_666
Mo3 O7 Mo2 116.60(14) 3_666 .
Mo4 O8 Mo2 116.41(12) . .
Mo4 O9 Mo3 116.48(12) . .
Mo3 O10 Mo4 116.49(12) . 3_666
Mo4 O14 Mo4 180.0 3_666 .
Mo4 O14 Mo2 90.160(12) 3_666 .
Mo4 O14 Mo2 89.839(13) . .
Mo4 O14 Mo2 89.841(13) 3_666 3_666
Mo4 O14 Mo2 90.160(12) . 3_666
Mo2 O14 Mo2 180.0 . 3_666
Mo4 O14 Mo3 90.030(13) 3_666 3_666
Mo4 O14 Mo3 89.969(13) . 3_666
Mo2 O14 Mo3 89.93(2) . 3_666
Mo2 O14 Mo3 90.07(2) 3_666 3_666
Mo4 O14 Mo3 89.970(13) 3_666 .
Mo4 O14 Mo3 90.031(13) . .
Mo2 O14 Mo3 90.07(2) . .
Mo2 O14 Mo3 89.93(2) 3_666 .
Mo3 O14 Mo3 180.000(15) 3_666 .

loop_
_geom_bond_atom_site_label_1
_geom_bond_atom_site_label_2
_geom_bond_distance
_geom_bond_site_symmetry_2
Mo1 C10 1.985(6) .
Mo1 C11 2.008(5) .
Mo1 C9 2.019(7) .
Mo1 C12 2.040(6) .
Mo1 P1 2.4553(11) .
Mo1 P2 2.4840(13) .
S1 C3 1.716(4) .
S1 C1 1.734(4) .
S2 C3 1.738(4) .
S2 C2 1.745(4) .
S3 C4 1.703(4) .
S3 C5 1.723(4) .
S4 C4 1.708(4) .
S4 C6 1.735(4) .
P1 C19 1.826(4) .
P1 C1 1.834(4) .
P1 C13 1.838(4) .
P2 C25 1.826(4) .
P2 C31 1.827(4) .
P2 C2 1.841(4) .
O1 C9 1.148(7) .
O2 C10 1.144(7) .
O3 C11 1.141(6) .
O4 C12 1.127(7) .
C1 C2 1.341(5) .
C3 C4 1.388(5) .
C5 C6 1.348(5) .
C5 C7 1.492(5) .
C6 C8 1.487(6) .
C13 C14 1.376(6) .
C13 C18 1.382(6) .
C14 C15 1.382(7) .
C15 C16 1.365(8) .
C16 C17 1.357(8) .
C17 C18 1.380(7) .
C19 C20 1.371(6) .
C19 C24 1.382(6) .
C20 C21 1.392(7) .
C21 C22 1.346(8) .
C22 C23 1.366(9) .
C23 C24 1.388(7) .
C25 C30 1.353(7) .
C25 C26 1.385(6) .
C26 C27 1.374(8) .
C27 C28 1.357(10) .
C28 C29 1.343(10) .
C29 C30 1.389(8) .
C31 C36 1.378(6) .
C31 C32 1.382(6) .
C32 C33 1.384(7) .
C33 C34 1.349(9) .
C34 C35 1.368(9) .
C35 C36 1.391(7) .
Mo2 O11 1.686(3) .
Mo2 O5 1.865(3) .
Mo2 O6 1.925(2) .
Mo2 O8 1.933(2) .
Mo2 O7 1.988(3) .
Mo2 O14 2.3195(7) .
Mo3 O12 1.683(3) .
Mo3 O7 1.867(3) 3_666
Mo3 O10 1.904(2) .
Mo3 O9 1.951(2) .
Mo3 O5 2.000(3) .
Mo3 O14 2.3236(7) .
Mo4 O13 1.681(2) .
Mo4 O9 1.911(3) .
Mo4 O8 1.920(3) .
Mo4 O6 1.930(3) 3_666
Mo4 O10 1.955(3) 3_666
Mo4 O14 2.3182(5) .
O6 Mo4 1.930(3) 3_666
O7 Mo3 1.867(3) 3_666
O10 Mo4 1.955(3) 3_666
O14 Mo4 2.3182(5) 3_666
O14 Mo2 2.3195(7) 3_666
O14 Mo3 2.3235(7) 3_666
